data_1522110
loop_
_publ_author_name
'Venturini, G.'
'Verniere, A.'

_publ_section_title
;
 New Al B2 - and Gd Si2 - type derivative compounds in the Y Ga - Ge
 system
;
_journal_name_full 'Journal of Alloys Compd.'
_journal_page_first 213
_journal_page_last 219
_journal_volume 298
_journal_year 2000
_chemical_formula_sum 'Ga0.486 Ge1.189 Y'
_chemical_name_systematic 'Y (Ga0.486 Ge1.189)'
_space_group_IT_number 187
_symmetry_space_group_name_Hall 'P -6 2'
_symmetry_space_group_name_H-M 'P -6 m 2'
_cell_angle_alpha 90
_cell_angle_beta 90
_cell_angle_gamma 120
_cell_formula_units_Z 4
_cell_length_a 8.044
_cell_length_b 8.044
_cell_length_c 4.131
_cell_volume 231.489
_citation_journal_id_ASTM JALCEU
_cod_data_source_file Venturini_JALCEU_2000_1281.cif
_cod_data_source_block Ga0.486Ge1.189Y1
_cod_original_cell_volume 231.4888
_cod_original_formula_sum 'Ga0.486 Ge1.189 Y1'
_cod_database_code 1522110

loop_
_symmetry_equiv_pos_as_xyz
x,y,z
-x+y,-x,-z
-y,x-y,z
x,y,-z
-x+y,-x,z
-y,x-y,-z
-y,-x,-z
-x+y,y,z
x,x-y,-z
-y,-x,z
-x+y,y,-z
x,x-y,z

loop_
_atom_site_label
_atom_site_type_symbol
_atom_site_fract_x
_atom_site_fract_y
_atom_site_fract_z
_atom_site_occupancy
_atom_site_U_iso_or_equiv
Y1 Y 0.3333 0.6667 0.5 1 0.0
Ga1 Ga 0.6667 0.3333 0 0.29 0.0
Ge3 Ge 0.501 0.002 0 0.639 0.0
Ga2 Ga 0.143 0.286 0 0.29 0.0
Ga3 Ga 0.501 0.002 0 0.261 0.0
Ge1 Ge 0.6667 0.3333 0 0.71 0.0
Ge2 Ge 0.143 0.286 0 0.71 0.0
Y2 Y 0.334 0.167 0.5 1 0.0
